data_1563890
loop_
_publ_author_name
'Cao, Jia-Peng'
'Cui, Chen-Hui'
'Luo, Xi-Ming'
'Li, Ning-Fang'
'Xu, Yi'
'Xu, Yan'

_publ_section_title
;
 Polyoxovanadatogermanates-based photoelectric bifunctional materials: The
 ratio of V12Ge8 and V24Ge16 controlled by solvent
;
_journal_name_full 'Inorganica Chimica Acta'
_journal_page_first 544
_journal_page_last 549
_journal_paper_doi 10.1016/j.ica.2018.09.005
_journal_volume 483
_journal_year 2018
_chemical_formula_sum 'C12 H72 Cd4 Ge8 N12 O56 V12'
_chemical_formula_weight 2922.41
_space_group_crystal_system monoclinic
_space_group_IT_number 15
_space_group_name_Hall '-C 2yc'
_space_group_name_H-M_alt 'C 1 2/c 1'
_atom_sites_solution_hydrogens geom
_cell_angle_alpha 90
_cell_angle_beta 95.4390(10)
_cell_angle_gamma 90
_cell_formula_units_Z 4
_cell_length_a 15.2933(15)
_cell_length_b 19.8455(19)
_cell_length_c 24.054(2)
_cell_measurement_reflns_used 9988
_cell_measurement_temperature 296(2)
_cell_measurement_theta_max 26.71
_cell_measurement_theta_min 2.22
_cell_volume 7267.6(12)
_computing_cell_refinement 'SAINT (Bruker, 2005)'
_computing_data_collection 'APEX2 (Bruker, 2005)'
_computing_data_reduction SAINT
_computing_molecular_graphics SHELXTL
_computing_publication_material SHELXTL
_computing_structure_refinement 'SHELXL-2014/7 (Sheldrick, 2014)'
_computing_structure_solution 'SHELXL-2014/7 (Sheldrick, 2014)'
_diffrn_ambient_temperature 296(2)
_diffrn_measured_fraction_theta_full 0.998
_diffrn_measured_fraction_theta_max 0.998
_diffrn_measurement_device_type 'Bruker Apex2 CCD'
_diffrn_measurement_method '\w scans'
_diffrn_radiation_type MoK\a
_diffrn_radiation_wavelength 0.71073
_diffrn_reflns_av_R_equivalents 0.0288
_diffrn_reflns_av_unetI/netI 0.0261
_diffrn_reflns_Laue_measured_fraction_full 0.998
_diffrn_reflns_Laue_measured_fraction_max 0.998
_diffrn_reflns_limit_h_max 18
_diffrn_reflns_limit_h_min -18
_diffrn_reflns_limit_k_max 20
_diffrn_reflns_limit_k_min -23
_diffrn_reflns_limit_l_max 28
_diffrn_reflns_limit_l_min -28
_diffrn_reflns_number 25391
_diffrn_reflns_point_group_measured_fraction_full 0.998
_diffrn_reflns_point_group_measured_fraction_max 0.998
_diffrn_reflns_theta_full 25.023
_diffrn_reflns_theta_max 25.023
_diffrn_reflns_theta_min 1.686
_exptl_absorpt_coefficient_mu 5.966
_exptl_absorpt_correction_T_max 0.535
_exptl_absorpt_correction_T_min 0.468
_exptl_absorpt_correction_type multi-scan
_exptl_absorpt_process_details '(SADABS; Sheldrick, 2003)'
_exptl_crystal_colour dark-brown
_exptl_crystal_density_diffrn 2.671
_exptl_crystal_description block-shaped
_exptl_crystal_F_000 5600
_exptl_crystal_size_max 0.150
_exptl_crystal_size_mid 0.130
_exptl_crystal_size_min 0.120
_refine_diff_density_max 1.018
_refine_diff_density_min -0.686
_refine_diff_density_rms 0.104
_refine_ls_extinction_coef .
_refine_ls_extinction_method none
_refine_ls_goodness_of_fit_ref 1.045
_refine_ls_hydrogen_treatment constr
_refine_ls_matrix_type full
_refine_ls_number_parameters 475
_refine_ls_number_reflns 6407
_refine_ls_number_restraints 30
_refine_ls_restrained_S_all 1.065
_refine_ls_R_factor_all 0.0292
_refine_ls_R_factor_gt 0.0251
_refine_ls_shift/su_max 0.005
_refine_ls_shift/su_mean 0.000
_refine_ls_structure_factor_coef Fsqd
_refine_ls_weighting_details 'w=1/[\s^2^(Fo^2^)+(0.0246P)^2^+36.9273P] where P=(Fo^2^+2Fc^2^)/3'
_refine_ls_weighting_scheme calc
_refine_ls_wR_factor_gt 0.0591
_refine_ls_wR_factor_ref 0.0606
_reflns_Friedel_coverage 0.000
_reflns_Friedel_fraction_full .
_reflns_Friedel_fraction_max .
_reflns_number_gt 5768
_reflns_number_total 6407
_reflns_threshold_expression 'I > 2\s(I)'
_cod_data_source_file 1.cif
_cod_data_source_block 1
_cod_original_cell_volume 7267.7(12)
_cod_original_sg_symbol_H-M 'C 2/c'
_cod_database_code 1563890
_shelx_space_group_comment
;
The symmetry employed for this shelxl refinement is uniquely defined
by the following loop, which should always be used as a source of
symmetry information in preference to the above space-group names.
They are only intended as comments.
;
_shelx_estimated_absorpt_t_min 0.468
_shelx_estimated_absorpt_t_max 0.535

loop_
_space_group_symop_operation_xyz
'x, y, z'
'-x, y, -z+1/2'
'x+1/2, y+1/2, z'
'-x+1/2, y+1/2, -z+1/2'
'-x, -y, -z'
'x, -y, z-1/2'
'-x+1/2, -y+1/2, -z'
'x+1/2, -y+1/2, z-1/2'

loop_
_atom_site_label
_atom_site_type_symbol
_atom_site_fract_x
_atom_site_fract_y
_atom_site_fract_z
_atom_site_U_iso_or_equiv
_atom_site_adp_type
_atom_site_occupancy
_atom_site_site_symmetry_order
_atom_site_calc_flag
_atom_site_refinement_flags_posn
_atom_site_refinement_flags_adp
_atom_site_refinement_flags_occupancy
_atom_site_disorder_assembly
_atom_site_disorder_group
Cd1 Cd 0.5000 0.10312(2) 0.7500 0.01983(10) Uani 1 2 d S T P . .
Cd2 Cd 0.5000 -0.34579(2) 0.7500 0.01784(9) Uani 1 2 d S T P . .
Cd3 Cd 0.35396(3) -0.36610(2) 0.50625(2) 0.03714(10) Uani 1 1 d . . . . .
Ge1 Ge 0.71821(2) -0.27273(2) 0.76061(2) 0.01517(9) Uani 1 1 d . . . . .
Ge2 Ge 0.62351(2) -0.27298(2) 0.64357(2) 0.01596(9) Uani 1 1 d . . . . .
Ge3 Ge 0.49454(3) 0.03344(2) 0.60980(2) 0.01604(9) Uani 1 1 d . . . . .
Ge4 Ge 0.32241(3) 0.03101(2) 0.66205(2) 0.01576(9) Uani 1 1 d . . . . .
V1 V 0.37705(4) -0.11860(3) 0.59895(3) 0.01492(14) Uani 1 1 d . . . . .
V2 V 0.33281(4) 0.00846(3) 0.79824(3) 0.01536(14) Uani 1 1 d . . . . .
V3 V 0.25112(4) -0.12015(3) 0.68925(3) 0.01467(14) Uani 1 1 d . . . . .
V4 V 0.57376(4) -0.11981(3) 0.59804(3) 0.01457(14) Uani 1 1 d . . . . .
V5 V 0.26848(4) -0.12445(3) 0.81524(3) 0.01552(14) Uani 1 1 d . . . . .
V6 V 0.40941(4) -0.24943(3) 0.63931(3) 0.01440(14) Uani 1 1 d . . . . .
O1 O 0.74230(17) -0.18800(13) 0.74984(11) 0.0180(6) Uani 1 1 d . . . . .
O2 O 0.52275(17) -0.29102(14) 0.66666(12) 0.0230(6) Uani 1 1 d . . . . .
O3 O 0.27187(17) -0.06257(13) 0.75381(11) 0.0187(6) Uani 1 1 d . . . . .
O4 O 0.32239(16) -0.17917(13) 0.64796(11) 0.0180(6) Uani 1 1 d . . . . .
O5 O 0.36708(18) -0.29596(14) 0.58870(12) 0.0256(7) Uani 1 1 d . . . . .
O6 O 0.37236(18) 0.04457(14) 0.72844(11) 0.0228(6) Uani 1 1 d . . . . .
O7 O 0.47538(16) -0.17843(13) 0.60738(11) 0.0183(6) Uani 1 1 d . . . . .
O8 O 0.62081(17) -0.28661(14) 0.78945(11) 0.0219(6) Uani 1 1 d . . . . .
O9 O 0.47692(16) -0.05311(13) 0.59770(11) 0.0202(6) Uani 1 1 d . . . . .
O10 O 0.55475(17) 0.04855(14) 0.67293(11) 0.0218(6) Uani 1 1 d . . . . .
O11 O 0.64910(16) -0.06240(13) 0.64656(11) 0.0175(6) Uani 1 1 d . . . . .
O12 O 0.38874(17) 0.06839(13) 0.61422(11) 0.0196(6) Uani 1 1 d . . . . .
O13 O 0.65032(16) -0.18745(13) 0.64039(11) 0.0186(6) Uani 1 1 d . . . . .
O14 O 0.59915(19) -0.11970(15) 0.53491(12) 0.0272(7) Uani 1 1 d . . . . .
O15 O 0.70562(16) -0.30807(13) 0.69236(11) 0.0191(6) Uani 1 1 d . . . . .
O16 O 0.81019(18) -0.30878(15) 0.79762(12) 0.0280(7) Uani 1 1 d . . . . .
O17 O 0.25869(18) 0.05959(14) 0.81681(12) 0.0235(6) Uani 1 1 d . . . . .
O18 O 0.17576(18) -0.12144(15) 0.84132(13) 0.0277(7) Uani 1 1 d . . . . .
O19 O 0.21731(18) 0.06448(15) 0.65024(13) 0.0279(7) Uani 1 1 d . . . . .
O20 O 0.5422(2) 0.07264(16) 0.55524(13) 0.0331(7) Uani 1 1 d . . . . .
O21 O 0.6306(2) -0.31418(16) 0.58012(12) 0.0321(7) Uani 1 1 d . . . . .
O22 O 0.31202(17) -0.05420(13) 0.64377(11) 0.0177(6) Uani 1 1 d . . . . .
O23 O 0.15039(18) -0.11831(15) 0.66307(13) 0.0282(7) Uani 1 1 d . . . . .
O24 O 0.32726(19) -0.12768(14) 0.53761(12) 0.0260(7) Uani 1 1 d . . . . .
N5 N 0.4898(3) -0.3289(2) 0.48588(17) 0.0413(10) Uani 1 1 d . . . . .
H5C H 0.5279 -0.3319 0.5161 0.050 Uiso 1 1 calc R U . . .
H5D H 0.5092 -0.3545 0.4592 0.050 Uiso 1 1 calc R U . . .
N3 N 0.2725(3) -0.4311(2) 0.55877(16) 0.0384(10) Uani 1 1 d . . . . .
H3C H 0.2916 -0.4263 0.5947 0.046 Uiso 1 1 calc R U . . .
H3D H 0.2167 -0.4178 0.5542 0.046 Uiso 1 1 calc R U . . .
N2 N 0.5903(2) -0.43874(19) 0.73977(18) 0.0344(9) Uani 1 1 d . . . . .
H2C H 0.5999 -0.4434 0.7041 0.041 Uiso 1 1 calc R U . . .
H2D H 0.6418 -0.4326 0.7596 0.041 Uiso 1 1 calc R U . . .
N4 N 0.3515(3) -0.4684(2) 0.46033(17) 0.0394(10) Uani 1 1 d . . . . .
H4C H 0.3266 -0.4638 0.4256 0.047 Uiso 1 1 calc R U . . .
H4D H 0.4059 -0.4838 0.4590 0.047 Uiso 1 1 calc R U . . .
N6 N 0.3241(2) -0.2673(2) 0.45656(18) 0.0387(10) Uani 1 1 d . . . . .
H6C H 0.2784 -0.2734 0.4313 0.046 Uiso 1 1 calc R U . . .
H6D H 0.3108 -0.2346 0.4797 0.046 Uiso 1 1 calc R U . . .
C2 C 0.5485(3) -0.4991(2) 0.7588(2) 0.0419(13) Uani 1 1 d . . . . .
H2A H 0.5579 -0.5017 0.7992 0.050 Uiso 1 1 calc R U . . .
H2B H 0.5751 -0.5385 0.7435 0.050 Uiso 1 1 calc R U . . .
C6 C 0.4011(3) -0.2483(3) 0.4288(2) 0.0412(12) Uani 1 1 d . . . . .
H6A H 0.3967 -0.2013 0.4177 0.049 Uiso 1 1 calc R U . . .
H6B H 0.4038 -0.2753 0.3954 0.049 Uiso 1 1 calc R U . . .
C1 C 0.4820(5) 0.2585(3) 0.7209(3) 0.0629(17) Uani 1 1 d . U . . .
H1A H 0.4250 0.2802 0.7187 0.075 Uiso 1 1 calc R U . . .
H1B H 0.5197 0.2862 0.7001 0.075 Uiso 1 1 calc R U . . .
N1 N 0.4719(5) 0.1968(3) 0.6943(2) 0.087(2) Uani 1 1 d . U . . .
H1C H 0.5074 0.1957 0.6671 0.105 Uiso 1 1 calc R U . . .
H1D H 0.4170 0.1940 0.6784 0.105 Uiso 1 1 calc R U . . .
C5 C 0.4824(3) -0.2588(3) 0.4671(2) 0.0478(14) Uani 1 1 d . . . . .
H5A H 0.5333 -0.2471 0.4479 0.057 Uiso 1 1 calc R U . . .
H5B H 0.4813 -0.2294 0.4992 0.057 Uiso 1 1 calc R U . . .
C4 C 0.3010(7) -0.5148(3) 0.4913(3) 0.097(3) Uani 1 1 d . U . . .
H4A H 0.2468 -0.5237 0.4681 0.116 Uiso 1 1 calc R U . . .
H4B H 0.3334 -0.5568 0.4941 0.116 Uiso 1 1 calc R U . . .
C3 C 0.2785(5) -0.5006(3) 0.5429(3) 0.078(2) Uani 1 1 d . U . . .
H3A H 0.3210 -0.5223 0.5697 0.093 Uiso 1 1 calc R U . . .
H3B H 0.2220 -0.5215 0.5468 0.093 Uiso 1 1 calc R U . . .
O1W O -0.0159(2) -0.07609(19) 0.61623(14) 0.0427(9) Uani 1 1 d . . . . .
O2W O 0.7990(3) -0.3225(2) 0.5518(2) 0.0714(13) Uani 1 1 d . . . . .
O3W O 0.4890(3) -0.4352(3) 0.5817(2) 0.0901(17) Uani 1 1 d . . . . .
O4W O 0.5000 -0.1174(8) 0.7500 0.200(6) Uani 1 2 d S T P . .
O5W O 0.6904(7) -0.3162(5) 0.4507(4) 0.083(3) Uani 0.5 1 d . U P . .

loop_
_atom_site_aniso_label
_atom_site_aniso_U_11
_atom_site_aniso_U_22
_atom_site_aniso_U_33
_atom_site_aniso_U_23
_atom_site_aniso_U_13
_atom_site_aniso_U_12
Cd1 0.0213(2) 0.0148(2) 0.0234(2) 0.000 0.00215(16) 0.000
Cd2 0.01602(19) 0.0143(2) 0.0228(2) 0.000 -0.00027(16) 0.000
Cd3 0.0528(2) 0.02692(19) 0.0336(2) -0.00420(14) 0.01415(16) -0.01162(16)
Ge1 0.01273(19) 0.0131(2) 0.0195(2) -0.00047(16) 0.00083(15) 0.00026(15)
Ge2 0.01363(19) 0.0139(2) 0.0204(2) -0.00191(16) 0.00142(16) 0.00085(15)
Ge3 0.0171(2) 0.0141(2) 0.0167(2) 0.00158(16) 0.00051(16) 0.00007(16)
Ge4 0.0165(2) 0.0130(2) 0.0174(2) -0.00017(16) 0.00023(16) 0.00176(15)
V1 0.0142(3) 0.0146(3) 0.0157(3) -0.0009(3) 0.0001(2) 0.0008(2)
V2 0.0152(3) 0.0134(3) 0.0174(3) -0.0002(3) 0.0011(3) 0.0014(2)
V3 0.0120(3) 0.0131(3) 0.0186(3) -0.0004(3) -0.0003(2) 0.0011(2)
V4 0.0142(3) 0.0141(3) 0.0154(3) -0.0003(3) 0.0014(2) -0.0004(2)
V5 0.0126(3) 0.0155(3) 0.0186(3) -0.0005(3) 0.0019(2) 0.0008(2)
V6 0.0137(3) 0.0126(3) 0.0168(3) -0.0014(3) 0.0006(2) 0.0003(2)
O1 0.0225(14) 0.0127(14) 0.0192(14) -0.0004(11) 0.0038(11) -0.0019(11)
O2 0.0139(13) 0.0240(16) 0.0312(16) 0.0114(12) 0.0026(11) 0.0008(11)
O3 0.0213(14) 0.0141(14) 0.0202(14) -0.0011(11) -0.0007(11) -0.0013(11)
O4 0.0176(13) 0.0150(14) 0.0220(14) 0.0012(11) 0.0050(11) 0.0017(11)
O5 0.0274(15) 0.0212(16) 0.0273(16) -0.0073(12) -0.0024(12) -0.0033(12)
O6 0.0248(15) 0.0237(16) 0.0195(15) 0.0005(12) 0.0007(12) -0.0086(12)
O7 0.0151(13) 0.0160(14) 0.0241(15) 0.0012(11) 0.0025(11) 0.0000(11)
O8 0.0181(14) 0.0244(15) 0.0240(15) -0.0062(12) 0.0063(11) -0.0068(11)
O9 0.0152(13) 0.0147(14) 0.0303(16) 0.0002(12) 0.0004(11) -0.0004(11)
O10 0.0209(14) 0.0231(15) 0.0206(15) -0.0029(12) -0.0028(11) 0.0054(12)
O11 0.0189(13) 0.0129(14) 0.0206(14) -0.0011(11) 0.0006(11) 0.0006(11)
O12 0.0187(13) 0.0156(14) 0.0245(15) 0.0060(11) 0.0018(11) 0.0049(11)
O13 0.0168(13) 0.0134(14) 0.0251(15) 0.0008(11) -0.0006(11) 0.0010(11)
O14 0.0316(16) 0.0302(17) 0.0209(15) -0.0021(12) 0.0082(12) -0.0029(13)
O15 0.0167(13) 0.0173(14) 0.0230(15) -0.0029(11) 0.0006(11) 0.0053(11)
O16 0.0191(14) 0.0256(16) 0.0371(18) 0.0048(13) -0.0085(13) 0.0032(12)
O17 0.0228(15) 0.0187(15) 0.0294(16) -0.0026(12) 0.0040(12) 0.0037(12)
O18 0.0178(14) 0.0315(18) 0.0350(17) -0.0030(13) 0.0080(12) 0.0012(12)
O19 0.0194(14) 0.0277(17) 0.0369(18) 0.0025(13) 0.0039(12) 0.0085(12)
O20 0.0352(17) 0.0354(19) 0.0299(17) 0.0099(14) 0.0098(14) -0.0066(14)
O21 0.0332(17) 0.0363(18) 0.0257(16) -0.0142(14) -0.0031(13) 0.0053(14)
O22 0.0199(13) 0.0128(14) 0.0211(14) -0.0006(11) 0.0045(11) 0.0007(11)
O23 0.0188(14) 0.0302(17) 0.0346(18) 0.0003(13) -0.0028(13) 0.0010(12)
O24 0.0268(15) 0.0283(17) 0.0217(15) -0.0004(12) -0.0033(12) -0.0004(12)
N5 0.032(2) 0.058(3) 0.033(2) -0.006(2) -0.0019(18) 0.002(2)
N3 0.042(2) 0.045(3) 0.028(2) 0.0044(19) 0.0007(18) -0.0067(19)
N2 0.0227(19) 0.033(2) 0.048(2) 0.0026(19) 0.0047(17) 0.0041(16)
N4 0.042(2) 0.039(2) 0.037(2) -0.0067(19) 0.0020(19) 0.0011(19)
N6 0.028(2) 0.044(3) 0.044(3) 0.007(2) 0.0005(18) -0.0026(18)
C2 0.036(3) 0.022(3) 0.070(4) 0.010(2) 0.014(3) 0.006(2)
C6 0.050(3) 0.036(3) 0.038(3) 0.006(2) 0.005(2) -0.011(2)
C1 0.075(4) 0.028(3) 0.089(4) 0.022(3) 0.022(4) 0.010(3)
N1 0.159(6) 0.038(3) 0.059(3) 0.013(3) -0.022(4) 0.004(3)
C5 0.038(3) 0.050(3) 0.056(4) 0.001(3) 0.008(3) -0.021(3)
C4 0.179(7) 0.040(4) 0.076(5) -0.009(3) 0.031(5) -0.031(4)
C3 0.096(5) 0.042(4) 0.102(5) 0.013(3) 0.047(4) -0.013(3)
O1W 0.0307(18) 0.058(2) 0.039(2) 0.0069(17) 0.0040(15) 0.0054(16)
O2W 0.068(3) 0.067(3) 0.084(3) 0.002(3) 0.030(2) 0.006(2)
O3W 0.075(3) 0.068(3) 0.121(5) 0.013(3) -0.024(3) -0.009(3)
O4W 0.177(13) 0.261(17) 0.165(12) 0.000 0.027(10) 0.000
O5W 0.093(7) 0.080(7) 0.084(7) -0.005(5) 0.040(6) 0.001(6)

loop_
_atom_type_symbol
_atom_type_description
_atom_type_scat_dispersion_real
_atom_type_scat_dispersion_imag
_atom_type_scat_source
C C 0.0033 0.0016 'International Tables Vol C Tables 4.2.6.8 and 6.1.1.4'
H H 0.0000 0.0000 'International Tables Vol C Tables 4.2.6.8 and 6.1.1.4'
N N 0.0061 0.0033 'International Tables Vol C Tables 4.2.6.8 and 6.1.1.4'
O O 0.0106 0.0060 'International Tables Vol C Tables 4.2.6.8 and 6.1.1.4'
V V 0.3005 0.5294 'International Tables Vol C Tables 4.2.6.8 and 6.1.1.4'
Ge Ge 0.1547 1.8001 'International Tables Vol C Tables 4.2.6.8 and 6.1.1.4'
Cd Cd -0.8075 1.2024 'International Tables Vol C Tables 4.2.6.8 and 6.1.1.4'

loop_
_geom_angle_atom_site_label_1
_geom_angle_atom_site_label_2
_geom_angle_atom_site_label_3
_geom_angle
_geom_angle_site_symmetry_1
_geom_angle_site_symmetry_3
O6 Cd1 O6 118.98(14) . 2_656
O6 Cd1 N1 99.76(18) . .
O6 Cd1 N1 130.4(2) 2_656 .
O6 Cd1 N1 130.4(2) . 2_656
O6 Cd1 N1 99.76(18) 2_656 2_656
N1 Cd1 N1 72.7(3) . 2_656
O6 Cd1 O10 87.00(10) . .
O6 Cd1 O10 65.66(9) 2_656 .
N1 Cd1 O10 88.52(17) . .
N1 Cd1 O10 139.7(2) 2_656 .
O6 Cd1 O10 65.66(9) . 2_656
O6 Cd1 O10 87.00(10) 2_656 2_656
N1 Cd1 O10 139.7(2) . 2_656
N1 Cd1 O10 88.51(17) 2_656 2_656
O10 Cd1 O10 125.56(14) . 2_656
O8 Cd2 O8 119.04(14) . 2_656
O8 Cd2 N2 144.66(12) . 2_656
O8 Cd2 N2 89.26(12) 2_656 2_656
O8 Cd2 N2 89.26(12) . .
O8 Cd2 N2 144.66(12) 2_656 .
N2 Cd2 N2 75.38(18) 2_656 .
O8 Cd2 O2 86.43(10) . .
O8 Cd2 O2 65.80(9) 2_656 .
N2 Cd2 O2 126.64(12) 2_656 .
N2 Cd2 O2 98.04(12) . .
O8 Cd2 O2 65.80(9) . 2_656
O8 Cd2 O2 86.43(10) 2_656 2_656
N2 Cd2 O2 98.04(12) 2_656 2_656
N2 Cd2 O2 126.65(12) . 2_656
O2 Cd2 O2 124.52(14) . 2_656
N3 Cd3 N5 149.16(15) . .
N3 Cd3 N4 77.34(15) . .
N5 Cd3 N4 98.88(15) . .
N3 Cd3 N6 132.72(14) . .
N5 Cd3 N6 75.91(14) . .
N4 Cd3 N6 120.21(15) . .
N3 Cd3 O5 82.94(13) . .
N5 Cd3 O5 89.06(13) . .
N4 Cd3 O5 153.55(13) . .
N6 Cd3 O5 86.16(13) . .
O8 Ge1 O16 114.49(14) . .
O8 Ge1 O1 114.59(13) . .
O16 Ge1 O1 107.41(13) . .
O8 Ge1 O15 106.64(12) . .
O16 Ge1 O15 108.70(13) . .
O1 Ge1 O15 104.41(12) . .
O2 Ge2 O21 108.45(14) . .
O2 Ge2 O13 115.83(13) . .
O21 Ge2 O13 112.47(14) . .
O2 Ge2 O15 107.63(12) . .
O21 Ge2 O15 107.18(13) . .
O13 Ge2 O15 104.78(12) . .
O10 Ge3 O20 111.02(14) . .
O10 Ge3 O9 112.08(13) . .
O20 Ge3 O9 112.32(14) . .
O10 Ge3 O12 107.04(13) . .
O20 Ge3 O12 108.63(14) . .
O9 Ge3 O12 105.40(12) . .
O6 Ge4 O19 114.42(14) . .
O6 Ge4 O22 113.89(13) . .
O19 Ge4 O22 105.52(13) . .
O6 Ge4 O12 107.82(13) . .
O19 Ge4 O12 108.19(13) . .
O22 Ge4 O12 106.62(12) . .
O24 V1 O7 109.13(13) . .
O24 V1 O4 107.25(13) . .
O7 V1 O4 86.00(11) . .
O24 V1 O22 110.54(13) . .
O7 V1 O22 140.11(11) . .
O4 V1 O22 78.58(11) . .
O24 V1 O9 110.74(14) . .
O7 V1 O9 79.16(11) . .
O4 V1 O9 141.90(11) . .
O22 V1 O9 90.70(11) . .
O24 V1 V6 105.52(11) . .
O7 V1 V6 43.59(8) . .
O4 V1 V6 44.16(8) . .
O22 V1 V6 119.14(8) . .
O9 V1 V6 119.73(8) . .
O24 V1 V4 112.32(11) . .
O7 V1 V4 38.68(8) . .
O4 V1 V4 119.39(8) . .
O22 V1 V4 123.93(8) . .
O9 V1 V4 40.80(8) . .
V6 V1 V4 81.44(2) . .
O24 V1 V3 112.25(11) . .
O7 V1 V3 117.62(8) . .
O4 V1 V3 38.32(8) . .
O22 V1 V3 40.38(8) . .
O9 V1 V3 123.52(8) . .
V6 V1 V3 81.13(2) . .
V4 V1 V3 135.00(3) . .
O17 V2 O11 108.97(13) . 2_656
O17 V2 O3 107.09(13) . .
O11 V2 O3 83.15(11) 2_656 .
O17 V2 O10 105.20(13) . 2_656
O11 V2 O10 89.35(11) 2_656 2_656
O3 V2 O10 147.56(12) . 2_656
O17 V2 O6 106.67(13) . .
O11 V2 O6 144.32(12) 2_656 .
O3 V2 O6 88.01(11) . .
O10 V2 O6 79.88(11) 2_656 .
O17 V2 V5 106.26(10) . .
O11 V2 V5 42.29(8) 2_656 .
O3 V2 V5 42.17(8) . .
O10 V2 V5 128.76(8) 2_656 .
O6 V2 V5 126.48(8) . .
O23 V3 O3 112.33(14) . .
O23 V3 O4 112.18(14) . .
O3 V3 O4 135.49(11) . .
O23 V3 O1 106.50(13) . 2_656
O3 V3 O1 79.33(11) . 2_656
O4 V3 O1 88.67(11) . 2_656
O23 V3 O22 104.49(13) . .
O3 V3 O22 90.17(11) . .
O4 V3 O22 78.50(11) . .
O1 V3 O22 148.98(11) 2_656 .
O23 V3 V5 112.56(11) . .
O3 V3 V5 38.44(8) . .
O4 V3 V5 119.84(8) . .
O1 V3 V5 41.09(8) 2_656 .
O22 V3 V5 124.65(8) . .
O23 V3 V1 111.62(11) . .
O3 V3 V1 120.16(8) . .
O4 V3 V1 38.14(8) . .
O1 V3 V1 122.93(8) 2_656 .
O22 V3 V1 40.49(7) . .
V5 V3 V1 135.82(3) . .
O14 V4 O7 111.86(13) . .
O14 V4 O11 112.80(13) . .
O7 V4 O11 135.34(12) . .
O14 V4 O9 104.05(14) . .
O7 V4 O9 79.23(11) . .
O11 V4 O9 90.64(11) . .
O14 V4 O13 107.54(13) . .
O7 V4 O13 87.78(11) . .
O11 V4 O13 78.52(11) . .
O9 V4 O13 148.38(12) . .
O14 V4 V1 109.81(11) . .
O7 V4 V1 38.20(8) . .
O11 V4 V1 122.00(8) . .
O9 V4 V1 41.35(8) . .
O13 V4 V1 122.67(8) . .
O14 V4 V5 113.75(11) . 2_656
O7 V4 V5 118.59(8) . 2_656
O11 V4 V5 38.16(8) . 2_656
O9 V4 V5 124.51(8) . 2_656
O13 V4 V5 40.52(8) . 2_656
V1 V4 V5 136.42(3) . 2_656
O18 V5 O3 111.42(14) . .
O18 V5 O11 110.56(14) . 2_656
O3 V5 O11 83.95(11) . 2_656
O18 V5 O13 109.98(14) . 2_656
O3 V5 O13 138.44(11) . 2_656
O11 V5 O13 78.48(11) 2_656 2_656
O18 V5 O1 108.56(13) . 2_656
O3 V5 O1 78.94(11) . 2_656
O11 V5 O1 140.74(11) 2_656 2_656
O13 V5 O1 91.41(11) 2_656 2_656
O18 V5 V2 110.51(11) . .
O3 V5 V2 42.87(8) . .
O11 V5 V2 42.41(8) 2_656 .
O13 V5 V2 116.68(8) 2_656 .
O1 V5 V2 118.21(8) 2_656 .
O18 V5 V3 113.23(11) . .
O3 V5 V3 38.53(8) . .
O11 V5 V3 116.81(8) 2_656 .
O13 V5 V3 123.03(8) 2_656 .
O1 V5 V3 40.61(7) 2_656 .
V2 V5 V3 80.15(2) . .
O18 V5 V4 113.83(11) . 2_656
O3 V5 V4 115.48(8) . 2_656
O11 V5 V4 38.17(8) 2_656 2_656
O13 V5 V4 40.47(7) 2_656 2_656
O1 V5 V4 123.82(8) 2_656 2_656
V2 V5 V4 78.96(2) . 2_656
V3 V5 V4 132.63(3) . 2_656
O5 V6 O7 107.72(14) . .
O5 V6 O4 105.09(13) . .
O7 V6 O4 84.75(11) . .
O5 V6 O8 109.45(14) . 2_656
O7 V6 O8 142.78(12) . 2_656
O4 V6 O8 87.49(11) . 2_656
O5 V6 O2 106.77(14) . .
O7 V6 O2 87.84(11) . .
O4 V6 O2 148.05(12) . .
O8 V6 O2 79.85(11) 2_656 .
O5 V6 V1 102.95(11) . .
O7 V6 V1 42.97(8) . .
O4 V6 V1 43.50(8) . .
O8 V6 V1 127.13(8) 2_656 .
O2 V6 V1 128.58(8) . .
Ge1 O1 V3 122.71(14) . 2_656
Ge1 O1 V5 135.94(15) . 2_656
V3 O1 V5 98.30(11) 2_656 2_656
Ge2 O2 V6 126.07(15) . .
Ge2 O2 Cd2 125.70(13) . .
V6 O2 Cd2 106.43(12) . .
V5 O3 V3 103.03(12) . .
V5 O3 V2 94.96(11) . .
V3 O3 V2 154.41(16) . .
V1 O4 V3 103.54(12) . .
V1 O4 V6 92.33(11) . .
V3 O4 V6 155.36(15) . .
V6 O5 Cd3 160.95(17) . .
Ge4 O6 V2 125.93(15) . .
Ge4 O6 Cd1 125.62(14) . .
V2 O6 Cd1 108.38(12) . .
V1 O7 V4 103.12(12) . .
V1 O7 V6 93.43(11) . .
V4 O7 V6 157.87(15) . .
Ge1 O8 V6 125.16(14) . 2_656
Ge1 O8 Cd2 127.04(14) . .
V6 O8 Cd2 107.71(11) 2_656 .
Ge3 O9 V4 123.22(14) . .
Ge3 O9 V1 137.28(15) . .
V4 O9 V1 97.85(11) . .
Ge3 O10 V2 128.13(15) . 2_656
Ge3 O10 Cd1 124.73(13) . .
V2 O10 Cd1 105.79(11) 2_656 .
V5 O11 V4 103.67(12) 2_656 .
V5 O11 V2 95.31(11) 2_656 2_656
V4 O11 V2 151.77(15) . 2_656
Ge4 O12 Ge3 117.27(14) . .
Ge2 O13 V4 123.11(14) . .
Ge2 O13 V5 136.06(14) . 2_656
V4 O13 V5 99.01(11) . 2_656
Ge2 O15 Ge1 117.57(14) . .
Ge4 O22 V3 122.18(14) . .
Ge4 O22 V1 135.70(15) . .
V3 O22 V1 99.13(11) . .
C5 N5 Cd3 109.0(3) . .
C5 N5 H5C 109.9 . .
Cd3 N5 H5C 109.9 . .
C5 N5 H5D 109.9 . .
Cd3 N5 H5D 109.9 . .
H5C N5 H5D 108.3 . .
C3 N3 Cd3 110.3(4) . .
C3 N3 H3C 109.6 . .
Cd3 N3 H3C 109.6 . .
C3 N3 H3D 109.6 . .
Cd3 N3 H3D 109.6 . .
H3C N3 H3D 108.1 . .
C2 N2 Cd2 109.7(3) . .
C2 N2 H2C 109.7 . .
Cd2 N2 H2C 109.7 . .
C2 N2 H2D 109.7 . .
Cd2 N2 H2D 109.7 . .
H2C N2 H2D 108.2 . .
C4 N4 Cd3 107.3(4) . .
C4 N4 H4C 110.3 . .
Cd3 N4 H4C 110.3 . .
C4 N4 H4D 110.3 . .
Cd3 N4 H4D 110.3 . .
H4C N4 H4D 108.5 . .
C6 N6 Cd3 109.1(3) . .
C6 N6 H6C 109.9 . .
Cd3 N6 H6C 109.9 . .
C6 N6 H6D 109.9 . .
Cd3 N6 H6D 109.9 . .
H6C N6 H6D 108.3 . .
N2 C2 C2 111.3(4) . 2_656
N2 C2 H2A 109.4 . .
C2 C2 H2A 109.4 2_656 .
N2 C2 H2B 109.4 . .
C2 C2 H2B 109.4 2_656 .
H2A C2 H2B 108.0 . .
N6 C6 C5 110.0(4) . .
N6 C6 H6A 109.7 . .
C5 C6 H6A 109.7 . .
N6 C6 H6B 109.7 . .
C5 C6 H6B 109.7 . .
H6A C6 H6B 108.2 . .
N1 C1 C1 117.4(3) . 2_656
N1 C1 H1A 107.9 . .
C1 C1 H1A 107.9 2_656 .
N1 C1 H1B 107.9 . .
C1 C1 H1B 107.9 2_656 .
H1A C1 H1B 107.2 . .
C1 N1 Cd1 116.0(4) . .
C1 N1 H1C 108.3 . .
Cd1 N1 H1C 108.3 . .
C1 N1 H1D 108.3 . .
Cd1 N1 H1D 108.3 . .
H1C N1 H1D 107.4 . .
N5 C5 C6 111.1(4) . .
N5 C5 H5A 109.4 . .
C6 C5 H5A 109.4 . .
N5 C5 H5B 109.4 . .
C6 C5 H5B 109.4 . .
H5A C5 H5B 108.0 . .
C3 C4 N4 122.3(6) . .
C3 C4 H4A 106.7 . .
N4 C4 H4A 106.7 . .
C3 C4 H4B 106.7 . .
N4 C4 H4B 106.7 . .
H4A C4 H4B 106.6 . .
C4 C3 N3 118.2(6) . .
C4 C3 H3A 107.8 . .
N3 C3 H3A 107.8 . .
C4 C3 H3B 107.8 . .
N3 C3 H3B 107.8 . .
H3A C3 H3B 107.1 . .

loop_
_geom_bond_atom_site_label_1
_geom_bond_atom_site_label_2
_geom_bond_distance
_geom_bond_site_symmetry_2
Cd1 O6 2.289(3) .
Cd1 O6 2.289(3) 2_656
Cd1 N1 2.308(5) .
Cd1 N1 2.308(5) 2_656
Cd1 O10 2.367(3) .
Cd1 O10 2.367(3) 2_656
Cd2 O8 2.315(3) .
Cd2 O8 2.315(3) 2_656
Cd2 N2 2.331(4) 2_656
Cd2 N2 2.331(4) .
Cd2 O2 2.335(3) .
Cd2 O2 2.335(3) 2_656
Cd3 N3 2.260(4) .
Cd3 N5 2.300(4) .
Cd3 N4 2.310(4) .
Cd3 N6 2.319(4) .
Cd3 O5 2.416(3) .
Ge1 O8 1.724(3) .
Ge1 O16 1.745(3) .
Ge1 O1 1.746(3) .
Ge1 O15 1.779(3) .
Ge2 O2 1.724(3) .
Ge2 O21 1.744(3) .
Ge2 O13 1.750(3) .
Ge2 O15 1.778(3) .
Ge3 O10 1.726(3) .
Ge3 O20 1.743(3) .
Ge3 O9 1.758(3) .
Ge3 O12 1.773(3) .
Ge4 O6 1.725(3) .
Ge4 O19 1.738(3) .
Ge4 O22 1.751(3) .
Ge4 O12 1.768(3) .
V1 O24 1.605(3) .
V1 O7 1.912(3) .
V1 O4 1.929(3) .
V1 O22 1.997(3) .
V1 O9 2.008(3) .
V1 V6 2.7996(9) .
V1 V4 3.0106(9) .
V1 V3 3.0366(9) .
V2 O17 1.615(3) .
V2 O11 1.936(3) 2_656
V2 O3 1.952(3) .
V2 O10 1.961(3) 2_656
V2 O6 1.973(3) .
V2 V5 2.8581(9) .
V3 O23 1.608(3) .
V3 O3 1.930(3) .
V3 O4 1.937(3) .
V3 O1 1.985(3) 2_656
V3 O22 1.993(3) .
V3 V5 3.0183(10) .
V4 O14 1.603(3) .
V4 O7 1.932(3) .
V4 O11 1.932(3) .
V4 O9 1.986(3) .
V4 O13 1.996(3) .
V4 V5 3.0375(9) 2_656
V5 O18 1.605(3) .
V5 O3 1.926(3) .
V5 O11 1.931(3) 2_656
V5 O13 1.998(3) 2_656
V5 O1 2.005(3) 2_656
V5 V4 3.0375(9) 2_656
V6 O5 1.614(3) .
V6 O7 1.934(3) .
V6 O4 1.952(3) .
V6 O8 1.961(3) 2_656
V6 O2 1.975(3) .
O1 V3 1.985(3) 2_656
O1 V5 2.005(3) 2_656
O8 V6 1.961(3) 2_656
O10 V2 1.961(3) 2_656
O11 V5 1.931(3) 2_656
O11 V2 1.936(3) 2_656
O13 V5 1.998(3) 2_656
N5 C5 1.464(7) .
N5 H5C 0.8900 .
N5 H5D 0.8900 .
N3 C3 1.437(8) .
N3 H3C 0.8900 .
N3 H3D 0.8900 .
N2 C2 1.453(6) .
N2 H2C 0.8900 .
N2 H2D 0.8900 .
N4 C4 1.451(8) .
N4 H4C 0.8900 .
N4 H4D 0.8900 .
N6 C6 1.458(6) .
N6 H6C 0.8900 .
N6 H6D 0.8900 .
C2 C2 1.502(10) 2_656
C2 H2A 0.9700 .
C2 H2B 0.9700 .
C6 C5 1.490(7) .
C6 H6A 0.9700 .
C6 H6B 0.9700 .
C1 N1 1.383(8) .
C1 C1 1.454(13) 2_656
C1 H1A 0.9700 .
C1 H1B 0.9700 .
N1 H1C 0.8900 .
N1 H1D 0.8900 .
C5 H5A 0.9700 .
C5 H5B 0.9700 .
C4 C3 1.350(9) .
C4 H4A 0.9700 .
C4 H4B 0.9700 .
C3 H3A 0.9700 .
C3 H3B 0.9700 .
